data_4066190
loop_
_publ_author_name
'Liu, Zhizhou'
'Gao, Wei'
'Zhang, Jingshun'
'Cui, Dongmei'
'Wu, Qiaolin'
'Mu, Ying'

_publ_section_title
;
 Bis(imino)aryl NCN Pincer Aluminum and Zinc Complexes: Synthesis,
 Characterization, and Catalysis onl-Lactide Polymerization
;
_journal_issue 22
_journal_name_full Organometallics
_journal_page_first 5783
_journal_paper_doi 10.1021/om100344p
_journal_volume 29
_journal_year 2010
_chemical_formula_sum 'C36 H49 Al N2'
_chemical_formula_weight 536.75
_chemical_name_systematic
; 
 ? 
;
_space_group_IT_number 29
_symmetry_cell_setting orthorhombic
_symmetry_space_group_name_Hall 'P 2c -2ac'
_symmetry_space_group_name_H-M 'P c a 21'
_atom_sites_solution_hydrogens geom
_atom_sites_solution_primary direct
_atom_sites_solution_secondary difmap
_audit_creation_method SHELXL-97
_cell_angle_alpha 90.00
_cell_angle_beta 90.00
_cell_angle_gamma 90.00
_cell_formula_units_Z 4
_cell_length_a 17.3438(19)
_cell_length_b 9.5471(11)
_cell_length_c 20.730(2)
_cell_measurement_temperature 185(2)
_cell_volume 3432.5(6)
_computing_cell_refinement 'Bruker SMART'
_computing_data_collection 'Bruker SMART'
_computing_data_reduction 'Bruker SAINT'
_computing_molecular_graphics 'Bruker SHELXTL'
_computing_publication_material 'Bruker SHELXTL'
_computing_structure_refinement 'SHELXL-97 (Sheldrick, 1997)'
_computing_structure_solution 'SHELXS-97 (Sheldrick, 1990)'
_diffrn_ambient_temperature 185(2)
_diffrn_measured_fraction_theta_full 0.997
_diffrn_measured_fraction_theta_max 0.997
_diffrn_measurement_device_type 'CCD area detector'
_diffrn_measurement_method 'phi and omega scan'
_diffrn_radiation_monochromator graphite
_diffrn_radiation_source 'fine-focus sealed tube'
_diffrn_radiation_type MoK\a
_diffrn_radiation_wavelength 0.71073
_diffrn_reflns_av_R_equivalents 0.0387
_diffrn_reflns_av_sigmaI/netI 0.0460
_diffrn_reflns_limit_h_max 21
_diffrn_reflns_limit_h_min -20
_diffrn_reflns_limit_k_max 11
_diffrn_reflns_limit_k_min -10
_diffrn_reflns_limit_l_max 25
_diffrn_reflns_limit_l_min -24
_diffrn_reflns_number 18535
_diffrn_reflns_theta_full 26.05
_diffrn_reflns_theta_max 26.05
_diffrn_reflns_theta_min 1.96
_exptl_absorpt_coefficient_mu 0.083
_exptl_absorpt_correction_T_max 0.9917
_exptl_absorpt_correction_T_min 0.9901
_exptl_absorpt_correction_type multi-scan
_exptl_crystal_density_diffrn 1.039
_exptl_crystal_density_method 'not measured'
_exptl_crystal_F_000 1168
_exptl_crystal_size_max 0.12
_exptl_crystal_size_mid 0.11
_exptl_crystal_size_min 0.10
_refine_diff_density_max 0.149
_refine_diff_density_min -0.120
_refine_diff_density_rms 0.026
_refine_ls_abs_structure_details 'Flack H D (1983), Acta Cryst. A39, 876-881'
_refine_ls_abs_structure_Flack -0.10(18)
_refine_ls_extinction_method none
_refine_ls_goodness_of_fit_ref 1.008
_refine_ls_hydrogen_treatment constr
_refine_ls_matrix_type full
_refine_ls_number_parameters 372
_refine_ls_number_reflns 6628
_refine_ls_number_restraints 7
_refine_ls_restrained_S_all 1.007
_refine_ls_R_factor_all 0.0834
_refine_ls_R_factor_gt 0.0488
_refine_ls_shift/su_max 0.001
_refine_ls_shift/su_mean 0.000
_refine_ls_structure_factor_coef Fsqd
_refine_ls_weighting_details 'calc w=1/[\s^2^(Fo^2^)+(0.0539P)^2^+0.0000P] where P=(Fo^2^+2Fc^2^)/3'
_refine_ls_weighting_scheme calc
_refine_ls_wR_factor_gt 0.1009
_refine_ls_wR_factor_ref 0.1147
_reflns_number_gt 4474
_reflns_number_total 6628
_reflns_threshold_expression >2sigma(I)
_cod_data_source_file om100344p_si_001.cif
_cod_data_source_block complex_4
_cod_depositor_comments
;
The following automatic conversions were performed:

'_symmetry_cell_setting' value 'ORTHORHOMBIC' changed to
'orthorhombic' according to
/home/saulius/struct/CIF-dictionaries/cif_core.dic dictionary named
'cif_core.dic' version 2.4.1 from
2010-06-29.

'_exptl_absorpt_correction_type' value 'Multi-scan'
changed to 'multi-scan' according to
/home/saulius/struct/CIF-dictionaries/cif_core.dic dictionary named
'cif_core.dic' version 2.4.1 from 2010-06-29.

Automatic conversion script
Id: cif_fix_values 1715 2011-07-08 13:25:40Z adriana 
;
_cod_original_cell_volume 3432.5(7)
_cod_original_sg_symbol_H-M Pca2(1)
_cod_database_code 4066190

loop_
_symmetry_equiv_pos_as_xyz
'x, y, z'
'-x, -y, z+1/2'
'x+1/2, -y, z'
'-x+1/2, y, z+1/2'

loop_
_atom_site_label
_atom_site_type_symbol
_atom_site_fract_x
_atom_site_fract_y
_atom_site_fract_z
_atom_site_U_iso_or_equiv
_atom_site_adp_type
_atom_site_occupancy
_atom_site_symmetry_multiplicity
_atom_site_calc_flag
_atom_site_refinement_flags
_atom_site_disorder_assembly
_atom_site_disorder_group
Al1A Al 0.0916(6) 0.2018(11) 0.0804(8) 0.059(2) Uani 0.53(4) 1 d PU A 1
Al1B Al 0.0745(8) 0.1842(6) 0.0594(6) 0.0517(16) Uani 0.47(4) 1 d PU A 2
C1 C 0.11665(12) 0.0017(2) 0.09277(15) 0.0436(5) Uani 1 1 d . . .
C2 C 0.16446(13) -0.0263(2) 0.14519(15) 0.0453(6) Uani 1 1 d . A .
C3 C 0.18510(13) -0.1634(3) 0.16166(16) 0.0532(6) Uani 1 1 d . . .
H3 H 0.2192 -0.1798 0.1967 0.064 Uiso 1 1 calc R A .
C4 C 0.15587(14) -0.2751(3) 0.12702(17) 0.0612(7) Uani 1 1 d . A .
H4 H 0.1689 -0.3684 0.1386 0.073 Uiso 1 1 calc R . .
C5 C 0.10729(14) -0.2497(3) 0.07523(17) 0.0597(6) Uani 1 1 d . . .
H5 H 0.0866 -0.3259 0.0514 0.072 Uiso 1 1 calc R A .
C6 C 0.08875(12) -0.1130(2) 0.05814(15) 0.0443(5) Uani 1 1 d . A .
C7 C 0.19291(13) 0.0949(2) 0.18098(16) 0.0490(6) Uani 1 1 d . . .
H7 H 0.2270 0.0819 0.2163 0.059 Uiso 1 1 calc R A .
C8 C 0.04256(13) -0.0793(3) 0.00132(16) 0.0520(6) Uani 1 1 d . . .
H8 H 0.0236 -0.1527 -0.0253 0.062 Uiso 1 1 calc R A .
C9 C 0.20673(14) 0.3341(2) 0.19906(16) 0.0513(6) Uani 1 1 d . . .
C10 C 0.27812(15) 0.3844(3) 0.17721(18) 0.0625(7) Uani 1 1 d . A .
C11 C 0.31075(18) 0.4950(3) 0.2105(2) 0.0775(8) Uani 1 1 d . . .
H11 H 0.3591 0.5312 0.1969 0.093 Uiso 1 1 calc R A .
C12 C 0.2746(2) 0.5537(3) 0.2630(2) 0.0887(10) Uani 1 1 d . A .
H12 H 0.2986 0.6280 0.2859 0.106 Uiso 1 1 calc R . .
C13 C 0.2038(2) 0.5047(3) 0.28236(19) 0.0795(9) Uani 1 1 d . . .
H13 H 0.1789 0.5478 0.3180 0.095 Uiso 1 1 calc R A .
C14 C 0.16765(15) 0.3940(3) 0.25119(18) 0.0622(7) Uani 1 1 d . A .
C15 C 0.31948(15) 0.3199(3) 0.12072(18) 0.0713(8) Uani 1 1 d . . .
H15 H 0.2821 0.2554 0.0991 0.086 Uiso 1 1 calc R A .
C16 C 0.3881(2) 0.2298(5) 0.1431(2) 0.1135(13) Uani 1 1 d . A .
H16A H 0.4253 0.2889 0.1660 0.170 Uiso 1 1 calc R . .
H16B H 0.4130 0.1873 0.1054 0.170 Uiso 1 1 calc R . .
H16C H 0.3696 0.1559 0.1720 0.170 Uiso 1 1 calc R . .
C17 C 0.3444(2) 0.4287(4) 0.0702(2) 0.1128(12) Uani 1 1 d . A .
H17A H 0.3000 0.4871 0.0585 0.169 Uiso 1 1 calc R . .
H17B H 0.3637 0.3806 0.0318 0.169 Uiso 1 1 calc R . .
H17C H 0.3852 0.4879 0.0883 0.169 Uiso 1 1 calc R . .
C18 C 0.09022(15) 0.3408(3) 0.27419(18) 0.0726(8) Uani 1 1 d . . .
H18 H 0.0706 0.2741 0.2408 0.087 Uiso 1 1 calc R A .
C19 C 0.0979(2) 0.2598(4) 0.3370(2) 0.1155(13) Uani 1 1 d . A .
H19A H 0.1334 0.1810 0.3309 0.173 Uiso 1 1 calc R . .
H19B H 0.0472 0.2241 0.3500 0.173 Uiso 1 1 calc R . .
H19C H 0.1180 0.3219 0.3707 0.173 Uiso 1 1 calc R . .
C20 C 0.0307(2) 0.4579(4) 0.2809(2) 0.1116(13) Uani 1 1 d . A .
H20A H 0.0462 0.5212 0.3158 0.167 Uiso 1 1 calc R . .
H20B H -0.0198 0.4172 0.2908 0.167 Uiso 1 1 calc R . .
H20C H 0.0276 0.5103 0.2403 0.167 Uiso 1 1 calc R . .
C21 C -0.00857(13) 0.0785(2) -0.07372(16) 0.0475(5) Uani 1 1 d . . .
C22 C -0.08761(14) 0.1100(3) -0.07552(17) 0.0559(6) Uani 1 1 d . A .
C23 C -0.11888(16) 0.1442(3) -0.13473(18) 0.0711(8) Uani 1 1 d . . .
H23 H -0.1723 0.1653 -0.1374 0.085 Uiso 1 1 calc R A .
C24 C -0.07531(18) 0.1487(3) -0.18947(18) 0.0795(9) Uani 1 1 d . A .
H24 H -0.0983 0.1739 -0.2294 0.095 Uiso 1 1 calc R . .
C25 C 0.00202(18) 0.1169(3) -0.18682(17) 0.0765(9) Uani 1 1 d . . .
H25 H 0.0316 0.1179 -0.2254 0.092 Uiso 1 1 calc R A .
C26 C 0.03742(14) 0.0834(3) -0.12915(16) 0.0587(7) Uani 1 1 d . A .
C27 C 0.12305(15) 0.0514(4) -0.12803(18) 0.0795(9) Uani 1 1 d . . .
H27 H 0.1395 0.0480 -0.0818 0.095 Uiso 1 1 calc R A .
C28 C 0.1701(2) 0.1663(5) -0.1612(2) 0.1296(16) Uani 1 1 d . A .
H28A H 0.1534 0.1753 -0.2062 0.194 Uiso 1 1 calc R . .
H28B H 0.2249 0.1418 -0.1599 0.194 Uiso 1 1 calc R . .
H28C H 0.1620 0.2555 -0.1387 0.194 Uiso 1 1 calc R . .
C29 C 0.1385(2) -0.0903(5) -0.1570(2) 0.1327(17) Uani 1 1 d . A .
H29A H 0.1138 -0.1627 -0.1306 0.199 Uiso 1 1 calc R . .
H29B H 0.1943 -0.1069 -0.1584 0.199 Uiso 1 1 calc R . .
H29C H 0.1176 -0.0936 -0.2009 0.199 Uiso 1 1 calc R . .
C30 C -0.13732(15) 0.1008(3) -0.01573(18) 0.0756(9) Uani 1 1 d . . .
H30 H -0.1024 0.1027 0.0227 0.091 Uiso 1 1 calc R A .
C31 C -0.1929(2) 0.2245(5) -0.0100(2) 0.1320(15) Uani 1 1 d . A .
H31A H -0.1642 0.3123 -0.0148 0.198 Uiso 1 1 calc R . .
H31B H -0.2180 0.2224 0.0323 0.198 Uiso 1 1 calc R . .
H31C H -0.2321 0.2181 -0.0440 0.198 Uiso 1 1 calc R . .
C32 C -0.1817(2) -0.0350(4) -0.0140(2) 0.1103(12) Uani 1 1 d . A .
H32A H -0.2163 -0.0397 -0.0513 0.165 Uiso 1 1 calc R . .
H32B H -0.2121 -0.0397 0.0258 0.165 Uiso 1 1 calc R . .
H32C H -0.1456 -0.1139 -0.0154 0.165 Uiso 1 1 calc R . .
C33 C 0.13571(18) 0.3305(3) 0.01470(19) 0.0830(9) Uani 1 1 d . . .
H33A H 0.1689 0.3987 0.0376 0.100 Uiso 1 1 calc R A 1
H33B H 0.1698 0.2744 -0.0135 0.100 Uiso 1 1 calc R A 1
C34 C 0.0813(2) 0.4138(4) -0.0289(2) 0.1031(12) Uani 1 1 d . A .
H34A H 0.0575 0.3505 -0.0604 0.155 Uiso 1 1 calc R . .
H34B H 0.1105 0.4864 -0.0517 0.155 Uiso 1 1 calc R . .
H34C H 0.0410 0.4577 -0.0027 0.155 Uiso 1 1 calc R . .
C35 C -0.01025(15) 0.2619(3) 0.11300(18) 0.0697(7) Uani 1 1 d . . .
H35A H -0.0030 0.3511 0.1366 0.084 Uiso 1 1 calc R A 1
H35B H -0.0433 0.2823 0.0752 0.084 Uiso 1 1 calc R A 1
C36 C -0.05396(18) 0.1634(4) 0.1565(2) 0.0938(10) Uani 1 1 d . A .
H36A H -0.0698 0.0806 0.1320 0.141 Uiso 1 1 calc R . .
H36B H -0.0997 0.2110 0.1735 0.141 Uiso 1 1 calc R . .
H36C H -0.0207 0.1347 0.1924 0.141 Uiso 1 1 calc R . .
N1 N 0.02758(10) 0.0474(2) -0.01284(14) 0.0466(5) Uani 1 1 d . A .
N2 N 0.17220(10) 0.21770(19) 0.16503(15) 0.0495(5) Uani 1 1 d . A .

loop_
_atom_site_aniso_label
_atom_site_aniso_U_11
_atom_site_aniso_U_22
_atom_site_aniso_U_33
_atom_site_aniso_U_23
_atom_site_aniso_U_13
_atom_site_aniso_U_12
Al1A 0.057(2) 0.049(2) 0.071(5) 0.015(2) 0.002(3) 0.0065(16)
Al1B 0.056(3) 0.0454(14) 0.054(3) -0.0013(16) -0.001(2) 0.0007(13)
C1 0.0435(12) 0.0462(13) 0.0412(13) 0.0001(10) 0.0023(11) 0.0002(10)
C2 0.0478(13) 0.0470(14) 0.0411(13) -0.0001(11) 0.0021(10) 0.0000(10)
C3 0.0600(14) 0.0505(15) 0.0491(16) 0.0077(12) -0.0003(12) 0.0071(11)
C4 0.0777(18) 0.0417(15) 0.0642(17) 0.0039(13) -0.0005(15) 0.0034(12)
C5 0.0674(16) 0.0457(15) 0.0659(16) -0.0097(14) 0.0011(14) -0.0036(11)
C6 0.0450(12) 0.0460(14) 0.0419(13) -0.0031(11) 0.0012(11) -0.0026(10)
C7 0.0525(13) 0.0484(15) 0.0462(14) 0.0025(12) -0.0093(11) 0.0011(11)
C8 0.0504(14) 0.0527(16) 0.0528(16) -0.0129(12) -0.0049(12) -0.0067(11)
C9 0.0578(15) 0.0396(13) 0.0566(16) 0.0022(11) -0.0184(13) 0.0012(11)
C10 0.0619(16) 0.0507(15) 0.0751(18) 0.0057(14) -0.0156(15) -0.0058(12)
C11 0.0699(18) 0.0581(18) 0.105(2) -0.0029(18) -0.0147(18) -0.0148(16)
C12 0.096(3) 0.0542(19) 0.116(3) -0.0232(18) -0.033(2) -0.0056(17)
C13 0.093(2) 0.0583(19) 0.087(2) -0.0206(16) -0.0198(18) 0.0070(16)
C14 0.0720(18) 0.0482(15) 0.0664(18) -0.0063(14) -0.0185(15) 0.0046(13)
C15 0.0689(17) 0.0698(19) 0.0751(19) 0.0037(16) -0.0021(15) -0.0172(15)
C16 0.098(2) 0.139(3) 0.104(3) -0.008(2) 0.002(2) 0.039(2)
C17 0.128(3) 0.109(3) 0.102(3) 0.022(2) 0.004(2) -0.042(2)
C18 0.0684(18) 0.076(2) 0.0732(19) -0.0183(16) -0.0077(15) 0.0068(15)
C19 0.107(3) 0.130(3) 0.109(3) 0.034(3) 0.003(2) -0.005(2)
C20 0.087(2) 0.114(3) 0.134(3) -0.030(2) -0.001(2) 0.024(2)
C21 0.0460(13) 0.0524(14) 0.0440(13) -0.0038(11) -0.0089(12) -0.0035(10)
C22 0.0479(14) 0.0651(16) 0.0547(15) -0.0077(13) -0.0078(13) -0.0017(12)
C23 0.0530(16) 0.086(2) 0.075(2) -0.0010(16) -0.0164(16) 0.0067(14)
C24 0.077(2) 0.104(2) 0.0579(19) 0.0111(16) -0.0210(17) 0.0004(17)
C25 0.072(2) 0.108(3) 0.0498(17) 0.0050(16) -0.0017(14) -0.0048(17)
C26 0.0512(14) 0.0775(19) 0.0472(15) -0.0048(14) -0.0022(13) -0.0027(13)
C27 0.0514(17) 0.131(3) 0.0558(17) -0.0090(18) -0.0006(14) 0.0009(17)
C28 0.071(2) 0.229(5) 0.089(3) 0.019(3) 0.0163(19) -0.034(3)
C29 0.083(2) 0.183(5) 0.133(3) -0.063(3) -0.019(2) 0.051(3)
C30 0.0496(16) 0.115(3) 0.0623(18) -0.0185(18) -0.0017(14) 0.0031(16)
C31 0.098(3) 0.167(4) 0.131(3) -0.047(3) 0.023(3) 0.043(3)
C32 0.095(2) 0.145(3) 0.091(2) 0.011(2) 0.016(2) -0.029(2)
C33 0.100(2) 0.068(2) 0.081(2) 0.0233(16) -0.0044(18) -0.0142(17)
C34 0.150(3) 0.068(2) 0.091(2) 0.0117(18) -0.029(2) -0.024(2)
C35 0.0717(17) 0.0649(18) 0.0726(18) -0.0101(15) -0.0098(15) 0.0162(14)
C36 0.080(2) 0.113(3) 0.088(2) -0.018(2) 0.0212(18) -0.0061(18)
N1 0.0432(10) 0.0526(13) 0.0440(11) -0.0047(9) -0.0016(9) -0.0004(9)
N2 0.0531(11) 0.0451(12) 0.0505(12) 0.0009(10) -0.0091(10) -0.0021(9)

loop_
_atom_type_symbol
_atom_type_description
_atom_type_scat_dispersion_real
_atom_type_scat_dispersion_imag
_atom_type_scat_source
C C 0.0033 0.0016 'International Tables Vol C Tables 4.2.6.8 and 6.1.1.4'
H H 0.0000 0.0000 'International Tables Vol C Tables 4.2.6.8 and 6.1.1.4'
N N 0.0061 0.0033 'International Tables Vol C Tables 4.2.6.8 and 6.1.1.4'
Al Al 0.0645 0.0514 'International Tables Vol C Tables 4.2.6.8 and 6.1.1.4'

loop_
_geom_angle_atom_site_label_1
_geom_angle_atom_site_label_2
_geom_angle_atom_site_label_3
_geom_angle
C35 Al1A C1 115.7(3)
C35 Al1A C33 113.5(3)
C1 Al1A C33 127.0(5)
C35 Al1A N2 105.7(8)
C1 Al1A N2 80.1(5)
C33 Al1A N2 104.7(7)
C33 Al1B C35 113.2(3)
C33 Al1B C1 125.2(6)
C35 Al1B C1 113.6(4)
C33 Al1B N1 107.8(6)
C35 Al1B N1 109.7(7)
C1 Al1B N1 81.4(3)
C2 C1 C6 117.2(2)
C2 C1 Al1A 114.7(7)
C6 C1 Al1A 128.0(7)
C2 C1 Al1B 130.6(5)
C6 C1 Al1B 112.1(5)
Al1A C1 Al1B 15.9(2)
C1 C2 C3 121.5(2)
C1 C2 C7 116.5(2)
C3 C2 C7 122.1(2)
C4 C3 C2 120.1(2)
C3 C4 C5 119.4(2)
C4 C5 C6 120.1(2)
C5 C6 C1 121.7(2)
C5 C6 C8 122.6(2)
C1 C6 C8 115.6(2)
N2 C7 C2 120.2(2)
N1 C8 C6 120.5(2)
C14 C9 C10 122.5(2)
C14 C9 N2 119.4(2)
C10 C9 N2 118.1(2)
C11 C10 C9 117.5(3)
C11 C10 C15 120.4(3)
C9 C10 C15 122.1(2)
C12 C11 C10 121.3(3)
C13 C12 C11 120.0(3)
C12 C13 C14 121.8(3)
C13 C14 C9 116.9(3)
C13 C14 C18 120.7(3)
C9 C14 C18 122.5(2)
C10 C15 C17 112.8(3)
C10 C15 C16 111.3(2)
C17 C15 C16 111.4(3)
C14 C18 C19 111.3(3)
C14 C18 C20 112.5(3)
C19 C18 C20 110.7(3)
C26 C21 C22 121.8(2)
C26 C21 N1 118.57(19)
C22 C21 N1 119.5(2)
C23 C22 C21 117.2(2)
C23 C22 C30 121.2(2)
C21 C22 C30 121.5(2)
C24 C23 C22 122.0(3)
C23 C24 C25 120.0(3)
C24 C25 C26 121.3(3)
C25 C26 C21 117.7(2)
C25 C26 C27 119.7(2)
C21 C26 C27 122.6(2)
C29 C27 C26 110.5(3)
C29 C27 C28 111.7(3)
C26 C27 C28 111.8(3)
C32 C30 C22 111.1(2)
C32 C30 C31 109.9(3)
C22 C30 C31 112.2(3)
C34 C33 Al1B 108.2(5)
C34 C33 Al1A 119.3(4)
Al1B C33 Al1A 16.01(19)
C36 C35 Al1A 118.2(2)
C36 C35 Al1B 118.3(3)
Al1A C35 Al1B 16.04(19)
C8 N1 C21 119.18(19)
C8 N1 Al1B 109.9(3)
C21 N1 Al1B 130.6(3)
C7 N2 C9 117.73(19)
C7 N2 Al1A 108.5(3)
C9 N2 Al1A 133.6(3)

loop_
_geom_bond_atom_site_label_1
_geom_bond_atom_site_label_2
_geom_bond_distance
Al1A C35 1.976(5)
Al1A C1 1.977(7)
Al1A C33 1.988(6)
Al1A N2 2.25(2)
Al1B C33 1.984(6)
Al1B C35 1.987(6)
Al1B C1 2.012(9)
Al1B N1 2.148(16)
C1 C2 1.393(3)
C1 C6 1.395(3)
C2 C3 1.400(3)
C2 C7 1.460(3)
C3 C4 1.382(3)
C4 C5 1.386(3)
C5 C6 1.391(3)
C6 C8 1.460(3)
C7 N2 1.270(3)
C8 N1 1.271(3)
C9 C14 1.398(4)
C9 C10 1.403(3)
C9 N2 1.446(3)
C10 C11 1.383(4)
C10 C15 1.505(4)
C11 C12 1.375(5)
C12 C13 1.374(5)
C13 C14 1.389(4)
C14 C18 1.513(4)
C15 C17 1.537(4)
C15 C16 1.540(4)
C18 C19 1.521(4)
C18 C20 1.527(4)
C21 C26 1.400(3)
C21 C22 1.404(3)
C21 N1 1.440(3)
C22 C23 1.381(4)
C22 C30 1.512(4)
C23 C24 1.364(4)
C24 C25 1.376(4)
C25 C26 1.381(4)
C26 C27 1.516(4)
C27 C29 1.504(5)
C27 C28 1.530(5)
C30 C32 1.508(4)
C30 C31 1.529(4)
C33 C34 1.531(4)
C35 C36 1.508(4)
